data_2203983
loop_
_publ_author_name
'Yang, Yang-Yi'
'Huang, Zhong-Qi'
'Ouyang, Gang-Feng'
'Ng, Seik Weng'

_publ_section_title
;
catena-Poly[silver(I)-\m-isonicotinato-\k^2^O:N]
;
_journal_issue 8
_journal_name_full 'Acta Crystallographica, Section E'
_journal_page_first m1158
_journal_page_last m1159
_journal_paper_doi 10.1107/S1600536804017684
_journal_volume 60
_journal_year 2004
_chemical_formula_iupac '[Ag (C6 H4 N O2)]'
_chemical_formula_moiety 'C6 H4 Ag N O2'
_chemical_formula_sum 'C6 H4 Ag N O2'
_chemical_formula_weight 229.97
_chemical_name_systematic
;
catena-Poly[silver(I)-\m-isonicotinato-\k^2^O:N]
;
_space_group_IT_number 14
_symmetry_cell_setting monoclinic
_symmetry_space_group_name_Hall '-P 2yab'
_symmetry_space_group_name_H-M 'P 1 21/a 1'
_atom_sites_solution_hydrogens geom
_atom_sites_solution_primary direct
_atom_sites_solution_secondary difmap
_audit_creation_method SHELXL-97
_cell_angle_alpha 90
_cell_angle_beta 98.08(6)
_cell_angle_gamma 90
_cell_formula_units_Z 4
_cell_length_a 7.763(6)
_cell_length_b 9.152(4)
_cell_length_c 8.619(6)
_cell_measurement_reflns_used 25
_cell_measurement_temperature 298(2)
_cell_measurement_theta_max 15
_cell_measurement_theta_min 7
_cell_volume 606.3(7)
_computing_cell_refinement 'R3m Software'
_computing_data_collection 'R3m Software (Siemens, 1990)'
_computing_data_reduction 'R3m Software'
_computing_molecular_graphics 'ORTEPII (Johnson, 1976)'
_computing_publication_material SHELXL97
_computing_structure_refinement 'SHELXL97 (Sheldrick, 1997)'
_computing_structure_solution 'SHELXS97 (Sheldrick, 1997)'
_diffrn_ambient_temperature 298(2)
_diffrn_measured_fraction_theta_full 1.00
_diffrn_measured_fraction_theta_max 1.00
_diffrn_measurement_device_type 'Siemens R3m four-circle'
_diffrn_measurement_method \w
_diffrn_radiation_monochromator graphite
_diffrn_radiation_source 'medium-focus sealed tube'
_diffrn_radiation_type MoK\a
_diffrn_radiation_wavelength 0.71073
_diffrn_reflns_av_R_equivalents 0.061
_diffrn_reflns_av_sigmaI/netI 0.062
_diffrn_reflns_limit_h_max 9
_diffrn_reflns_limit_h_min 0
_diffrn_reflns_limit_k_max 11
_diffrn_reflns_limit_k_min 0
_diffrn_reflns_limit_l_max 10
_diffrn_reflns_limit_l_min -11
_diffrn_reflns_number 1416
_diffrn_reflns_theta_full 27.0
_diffrn_reflns_theta_max 27.0
_diffrn_reflns_theta_min 2.4
_diffrn_standards_decay_% 1
_diffrn_standards_interval_count 150
_diffrn_standards_number 2
_exptl_absorpt_coefficient_mu 3.243
_exptl_absorpt_correction_T_max 0.558
_exptl_absorpt_correction_T_min 0.287
_exptl_absorpt_correction_type empirical
_exptl_absorpt_process_details 'via \y scan (North et al., 1968)'
_exptl_crystal_colour Colorless
_exptl_crystal_density_diffrn 2.519
_exptl_crystal_density_method 'not measured'
_exptl_crystal_description Column
_exptl_crystal_F_000 440
_exptl_crystal_size_max 0.40
_exptl_crystal_size_mid 0.20
_exptl_crystal_size_min 0.18
_refine_diff_density_max 1.06
_refine_diff_density_min -0.93
_refine_ls_extinction_method none
_refine_ls_goodness_of_fit_ref 1.03
_refine_ls_hydrogen_treatment constr
_refine_ls_matrix_type full
_refine_ls_number_parameters 91
_refine_ls_number_reflns 1319
_refine_ls_number_restraints 0
_refine_ls_restrained_S_all 1.03
_refine_ls_R_factor_all 0.103
_refine_ls_R_factor_gt 0.058
_refine_ls_shift/su_max 0.001
_refine_ls_shift/su_mean 0.000
_refine_ls_structure_factor_coef Fsqd
_refine_ls_weighting_details 'calc w = 1/[\s^2^(Fo^2^)+(0.0795P)^2^] where P = (Fo^2^+2Fc^2^)/3'
_refine_ls_weighting_scheme calc
_refine_ls_wR_factor_gt 0.134
_refine_ls_wR_factor_ref 0.155
_reflns_number_gt 828
_reflns_number_total 1319
_reflns_threshold_expression I>2\s(I)
_cod_data_source_file bt6491.cif
_cod_data_source_block I
_cod_depositor_comments
;
The following automatic conversions were performed:
'_symmetry_cell_setting' value 'Monoclinic' changed to 'monoclinic'
according to '/home/saulius/struct/CIF-dictionaries/cif_core.dic'
dictionary named 'cif_core.dic' version 2.4.1 from 2010-06-29.

Automatic conversion script
Id: cif_fix_enum 1527 2010-12-29 10:47:43Z saulius 

The following automatic conversions were performed:

'_symmetry_cell_setting' value 'Monoclinic' changed to 'monoclinic'
according to /home/saulius/struct/CIF-dictionaries/cif_core.dic
dictionary named 'cif_core.dic' version 2.4.1 from 2010-06-29.

Automatic conversion script
Id: cif_fix_values 1715 2011-07-08 13:25:40Z adriana 
;
_cod_original_sg_symbol_H-M 'P 21/a'
_cod_database_code 2203983

loop_
_symmetry_equiv_pos_as_xyz
'x, y, z'
'-x+1/2, y+1/2, -z'
'-x, -y, -z'
'x-1/2, -y-1/2, z'

loop_
_atom_site_label
_atom_site_fract_x
_atom_site_fract_y
_atom_site_fract_z
_atom_site_U_iso_or_equiv
_atom_site_adp_type
_atom_site_calc_flag
_atom_site_refinement_flags
_atom_site_occupancy
_atom_site_type_symbol
Ag1 0.54980(10) 0.83606(7) 0.77040(10) 0.0573(4) Uani d . 1 Ag
O1 0.6150(10) 0.6068(7) 0.8111(8) 0.055(2) Uani d . 1 O
O2 0.3630(10) 0.5960(7) 0.6527(9) 0.060(2) Uani d . 1 O
N1 0.5130(10) 0.0688(8) 0.7666(8) 0.040(2) Uani d . 1 N
C1 0.4870(10) 0.5390(10) 0.7340(10) 0.042(2) Uani d . 1 C
C2 0.4970(10) 0.3737(9) 0.7460(9) 0.030(2) Uani d . 1 C
C3 0.4070(10) 0.2863(9) 0.6320(10) 0.036(2) Uani d . 1 C
C4 0.4180(10) 0.1372(9) 0.6460(10) 0.041(2) Uani d . 1 C
C5 0.5990(10) 0.1556(9) 0.8790(10) 0.041(2) Uani d . 1 C
C6 0.5960(10) 0.3036(9) 0.8730(10) 0.037(2) Uani d . 1 C
H3 0.3388 0.3283 0.5456 0.043 Uiso calc R 1 H
H4 0.3563 0.0803 0.5670 0.050 Uiso calc R 1 H
H5 0.6638 0.1111 0.9650 0.049 Uiso calc R 1 H
H6 0.6585 0.3582 0.9526 0.044 Uiso calc R 1 H

loop_
_atom_site_aniso_label
_atom_site_aniso_U_11
_atom_site_aniso_U_22
_atom_site_aniso_U_33
_atom_site_aniso_U_12
_atom_site_aniso_U_13
_atom_site_aniso_U_23
Ag1 0.0826(7) 0.0160(4) 0.0726(6) 0.0014(4) 0.0082(4) 0.0006(4)
O1 0.064(4) 0.020(3) 0.073(5) -0.001(3) -0.017(4) -0.007(3)
O2 0.059(4) 0.029(3) 0.088(5) 0.010(3) -0.008(4) 0.007(4)
N1 0.056(5) 0.018(3) 0.045(4) -0.002(3) 0.002(4) 0.000(3)
C1 0.057(6) 0.020(4) 0.052(5) 0.010(4) 0.016(5) 0.002(4)
C2 0.027(4) 0.017(4) 0.043(5) 0.000(3) -0.001(4) 0.001(3)
C3 0.042(5) 0.022(4) 0.041(5) 0.005(4) -0.001(4) 0.002(4)
C4 0.047(5) 0.020(4) 0.056(6) -0.008(4) 0.003(4) -0.010(4)
C5 0.052(5) 0.026(4) 0.043(5) 0.011(4) 0.002(4) 0.001(4)
C6 0.040(5) 0.030(4) 0.039(5) -0.004(4) -0.002(4) 0.001(4)

loop_
_atom_type_symbol
_atom_type_description
_atom_type_scat_dispersion_real
_atom_type_scat_dispersion_imag
_atom_type_scat_source
C C 0.0033 0.0016 'International Tables Vol C Tables 4.2.6.8 and 6.1.1.4'
H H 0.0000 0.0000 'International Tables Vol C Tables 4.2.6.8 and 6.1.1.4'
N N 0.0061 0.0033 'International Tables Vol C Tables 4.2.6.8 and 6.1.1.4'
O O 0.0106 0.0060 'International Tables Vol C Tables 4.2.6.8 and 6.1.1.4'
Ag Ag -0.8971 1.1015 'International Tables Vol C Tables 4.2.6.8 and 6.1.1.4'

loop_
_geom_angle_atom_site_label_1
_geom_angle_atom_site_label_2
_geom_angle_atom_site_label_3
_geom_angle_site_symmetry_1
_geom_angle_site_symmetry_3
_geom_angle
_geom_angle_publ_flag
N1 Ag1 O1 1_565 . 170.4(3) no
C1 O1 Ag1 . . 103.9(6) no
C4 N1 C5 . . 116.3(8) no
C4 N1 Ag1 . 1_545 122.0(6) no
C5 N1 Ag1 . 1_545 121.3(6) no
O2 C1 O1 . . 125.5(9) no
O2 C1 C2 . . 119.4(9) no
O1 C1 C2 . . 115.0(8) no
C3 C2 C6 . . 117.3(8) no
C3 C2 C1 . . 120.9(8) no
C6 C2 C1 . . 121.8(8) no
C4 C3 C2 . . 119.7(9) no
N1 C4 C3 . . 123.5(8) no
N1 C5 C6 . . 123.7(8) no
C5 C6 C2 . . 119.5(9) no
C4 C3 H3 . . 120.2 no
C2 C3 H3 . . 120.2 no
N1 C4 H4 . . 118.3 no
C3 C4 H4 . . 118.3 no
N1 C5 H5 . . 118.1 no
C6 C5 H5 . . 118.1 no
C5 C6 H6 . . 120.3 no
C2 C6 H6 . . 120.3 no

loop_
_geom_bond_atom_site_label_1
_geom_bond_atom_site_label_2
_geom_bond_site_symmetry_2
_geom_bond_distance
_geom_bond_publ_flag
Ag1 N1 1_565 2.149(7) no
Ag1 O1 . 2.175(6) no
O1 C1 . 1.280(10) no
O2 C1 . 1.230(10) no
N1 C4 . 1.350(10) no
N1 C5 . 1.350(10) no
C1 C2 . 1.520(10) no
C2 C3 . 1.380(10) no
C2 C6 . 1.400(10) no
C3 C4 . 1.370(10) no
C5 C6 . 1.360(10) no
C3 H3 . 0.93 no
C4 H4 . 0.93 no
C5 H5 . 0.93 no
C6 H6 . 0.93 no

loop_
_geom_torsion_atom_site_label_1
_geom_torsion_atom_site_label_2
_geom_torsion_atom_site_label_3
_geom_torsion_atom_site_label_4
_geom_torsion_site_symmetry_1
_geom_torsion
_geom_torsion_publ_flag
Ag1 O1 C1 O2 . 2.0(10) no
Ag1 O1 C1 C2 . -178.2(6) no
O2 C1 C2 C3 . 23.0(10) no
O1 C1 C2 C3 . -157.1(8) no
O2 C1 C2 C6 . -157.1(9) no
O1 C1 C2 C6 . 23.1(12) no
C6 C2 C3 C4 . -0.3(12) no
C1 C2 C3 C4 . 179.8(8) no
C5 N1 C4 C3 . 1.0(10) no
Ag1 N1 C4 C3 1_545 -172.9(7) no
C2 C3 C4 N1 . .0(10) no
C4 N1 C5 C6 . -1.0(10) no
Ag1 N1 C5 C6 1_545 172.3(7) no
N1 C5 C6 C2 . 1.0(10) no
C3 C2 C6 C5 . .0(10) no
C1 C2 C6 C5 . 179.6(8) no
